data_4504186
loop_
_publ_author_name
'Johansson, Roger'
'\"Ohrstr\"om, Lars'
'Wendt, Ola F.'

_publ_section_title
;
 Hydrogen Bond Control of Dimensionality in Organometallic
 {2,6-Bis[(di-t-butylphosphino)methyl]phenyl}palladium(II)
 Compounds:&#x00A0; Dimers, Chains, and a 3D-Net with an Apparent Channel
 Structure
;
_journal_issue 10
_journal_name_full 'Crystal Growth &amp; Design'
_journal_page_first 1974
_journal_paper_doi 10.1021/cg060913q
_journal_volume 7
_journal_year 2007
_chemical_formula_sum 'C24 H43 N O3 P2 Pd'
_chemical_formula_weight 561.93
_chemical_name_systematic
; 
 ? 
;
_space_group_IT_number 19
_symmetry_cell_setting orthorhombic
_symmetry_space_group_name_Hall 'P 2ac 2ab'
_symmetry_space_group_name_H-M 'P 21 21 21'
_atom_sites_solution_hydrogens geom
_atom_sites_solution_primary direct
_atom_sites_solution_secondary difmap
_audit_creation_method SHELXL-97
_cell_angle_alpha 90.00
_cell_angle_beta 90.00
_cell_angle_gamma 90.00
_cell_formula_units_Z 4
_cell_length_a 9.8937(4)
_cell_length_b 14.9532(7)
_cell_length_c 18.5593(8)
_cell_measurement_reflns_used 5600
_cell_measurement_temperature 293(2)
_cell_measurement_theta_max 32.6901
_cell_measurement_theta_min 2.5776
_cell_volume 2745.7(2)
_computing_cell_refinement
;
CrysAlis RED, Oxford Diffraction Ltd.,
Version 1.171.29.0 (release 06-01-2006 CrysAlis171 .NET)
(compiled Jan  6 2006,18:17:31)
;
_computing_data_collection
;
CrysAlis CCD, Oxford Diffraction Ltd.,
Version 1.171.29.0 (release 06-01-2006 CrysAlis171 .NET)
(compiled Jan  6 2006,18:17:31)
;
_computing_data_reduction
;
CrysAlis RED, Oxford Diffraction Ltd.,
Version 1.171.29.0 (release 06-01-2006 CrysAlis171 .NET)
(compiled Jan  6 2006,18:17:31)
;
_computing_molecular_graphics 'Diamond (Brandenburg)'
_computing_publication_material 'SHELXL-97 (Sheldrick, 1997)'
_computing_structure_refinement 'SHELXL-97 (Sheldrick, 1997)'
_computing_structure_solution 'SHELXS-97 (Sheldrick, 1990)'
_diffrn_ambient_temperature 293(2)
_diffrn_detector_area_resol_mean 16.1829
_diffrn_measured_fraction_theta_full 0.999
_diffrn_measured_fraction_theta_max 0.945
_diffrn_measurement_device_type 'Oxford Diffraction XCalibur 3'
_diffrn_measurement_method '\w scans'
_diffrn_radiation_monochromator graphite
_diffrn_radiation_source 'Enhance (Mo) X-ray Source'
_diffrn_radiation_type MoK\a
_diffrn_radiation_wavelength 0.71073
_diffrn_reflns_av_R_equivalents 0.0368
_diffrn_reflns_av_sigmaI/netI 0.1020
_diffrn_reflns_limit_h_max 9
_diffrn_reflns_limit_h_min -14
_diffrn_reflns_limit_k_max 21
_diffrn_reflns_limit_k_min -22
_diffrn_reflns_limit_l_max 27
_diffrn_reflns_limit_l_min -27
_diffrn_reflns_number 26661
_diffrn_reflns_theta_full 27.00
_diffrn_reflns_theta_max 32.79
_diffrn_reflns_theta_min 2.58
_diffrn_standards_decay_% 0.0
_exptl_absorpt_coefficient_mu 0.816
_exptl_absorpt_correction_T_max 0.986
_exptl_absorpt_correction_T_min 0.920
_exptl_absorpt_correction_type multi-scan
_exptl_absorpt_process_details
;
CrysAlis RED, Oxford Diffraction Ltd.,
Version 1.171.29.0 (release 06-01-2006 CrysAlis171 .NET)
(compiled Jan  6 2006,18:17:31)
Empirical absorption correction using spherical harmonics,
 implemented in SCALE3 ABSPACK scaling algorithm.
;
_exptl_crystal_colour colourless
_exptl_crystal_density_diffrn 1.359
_exptl_crystal_density_method 'not measured'
_exptl_crystal_description prism
_exptl_crystal_F_000 1176
_exptl_crystal_size_max 0.23
_exptl_crystal_size_mid 0.20
_exptl_crystal_size_min 0.14
_refine_diff_density_max 0.928
_refine_diff_density_min -0.730
_refine_diff_density_rms 0.123
_refine_ls_abs_structure_details 'Flack H D (1983), Acta Cryst. A39, 876-881'
_refine_ls_abs_structure_Flack -0.03(2)
_refine_ls_extinction_method none
_refine_ls_goodness_of_fit_ref 1.008
_refine_ls_hydrogen_treatment riding
_refine_ls_matrix_type full
_refine_ls_number_parameters 280
_refine_ls_number_reflns 9287
_refine_ls_number_restraints 0
_refine_ls_restrained_S_all 1.008
_refine_ls_R_factor_all 0.0609
_refine_ls_R_factor_gt 0.0320
_refine_ls_shift/su_max 0.002
_refine_ls_shift/su_mean 0.000
_refine_ls_structure_factor_coef Fsqd
_refine_ls_weighting_details 'calc w=1/[\s^2^(Fo^2^)+(0.0220P)^2^+0.0000P] where P=(Fo^2^+2Fc^2^)/3'
_refine_ls_weighting_scheme calc
_refine_ls_wR_factor_gt 0.0670
_refine_ls_wR_factor_ref 0.0691
_reflns_number_gt 5141
_reflns_number_total 9287
_reflns_threshold_expression >2sigma(I)
_cod_data_source_file cg060913q-file002.cif
_cod_data_source_block compound3
_cod_original_sg_symbol_H-M P2(1)2(1)2(1)
_cod_database_code 4504186

loop_
_symmetry_equiv_pos_as_xyz
'x, y, z'
'-x+1/2, -y, z+1/2'
'-x, y+1/2, -z+1/2'
'x+1/2, -y+1/2, -z'

loop_
_atom_site_label
_atom_site_type_symbol
_atom_site_fract_x
_atom_site_fract_y
_atom_site_fract_z
_atom_site_U_iso_or_equiv
_atom_site_adp_type
_atom_site_occupancy
_atom_site_symmetry_multiplicity
_atom_site_calc_flag
_atom_site_refinement_flags
Pd1 Pd 0.02206(2) 0.046488(16) 0.901489(12) 0.03250(7) Uani 1 1 d .
P1 P -0.15133(9) 0.10542(6) 0.83070(5) 0.0370(2) Uani 1 1 d .
C1 C -0.0757(3) 0.1082(2) 0.98289(16) 0.0343(8) Uani 1 1 d .
N1 N 0.2152(3) 0.0160(2) 0.77932(16) 0.0471(8) Uani 1 1 d .
O1 O 0.2660(3) -0.0231(2) 0.72834(13) 0.0826(9) Uani 1 1 d .
P2 P 0.14425(8) -0.01491(6) 0.99594(4) 0.0362(2) Uani 1 1 d .
C2 C -0.2024(3) 0.1480(2) 0.97175(17) 0.0393(8) Uani 1 1 d .
O2 O 0.2499(3) 0.0904(2) 0.79838(16) 0.0752(8) Uani 1 1 d .
O3 O 0.1206(2) -0.02436(15) 0.81443(11) 0.0433(6) Uani 1 1 d .
C3 C -0.2633(3) 0.1976(2) 1.02668(19) 0.0502(10) Uani 1 1 d .
H3 H -0.3461 0.2251 1.0183 0.060 Uiso 1 1 calc R
C4 C -0.2027(3) 0.2062(2) 1.0925(2) 0.0509(9) Uani 1 1 d .
H4 H -0.2432 0.2406 1.1282 0.061 Uiso 1 1 calc R
C5 C -0.0814(3) 0.1640(2) 1.1056(2) 0.0442(8) Uani 1 1 d .
H5 H -0.0416 0.1688 1.1509 0.053 Uiso 1 1 calc R
C6 C -0.0175(3) 0.11394(19) 1.05208(15) 0.0358(7) Uani 1 1 d .
C7 C -0.2738(3) 0.1340(2) 0.90095(19) 0.0495(9) Uani 1 1 d .
H7A H -0.3216 0.1881 0.8876 0.059 Uiso 1 1 calc R
H7B H -0.3394 0.0862 0.9057 0.059 Uiso 1 1 calc R
C8 C 0.1113(3) 0.0650(2) 1.06868(16) 0.0437(9) Uani 1 1 d .
H8A H 0.1030 0.0336 1.1142 0.052 Uiso 1 1 calc R
H8B H 0.1856 0.1071 1.0725 0.052 Uiso 1 1 calc R
C9 C -0.1222(4) 0.2126(2) 0.78057(19) 0.0484(9) Uani 1 1 d .
C10 C -0.2460(4) 0.2477(3) 0.7409(2) 0.0741(13) Uani 1 1 d .
H10A H -0.3199 0.2533 0.7741 0.111 Uiso 1 1 calc R
H10B H -0.2702 0.2067 0.7032 0.111 Uiso 1 1 calc R
H10C H -0.2259 0.3051 0.7204 0.111 Uiso 1 1 calc R
C11 C -0.0817(4) 0.2822(2) 0.8384(2) 0.0652(11) Uani 1 1 d .
H11A H -0.1545 0.2895 0.8721 0.098 Uiso 1 1 calc R
H11B H -0.0628 0.3384 0.8156 0.098 Uiso 1 1 calc R
H11C H -0.0026 0.2618 0.8635 0.098 Uiso 1 1 calc R
C12 C -0.0033(5) 0.2035(3) 0.72870(19) 0.0762(12) Uani 1 1 d .
H12A H 0.0743 0.1818 0.7544 0.114 Uiso 1 1 calc R
H12B H 0.0169 0.2607 0.7079 0.114 Uiso 1 1 calc R
H12C H -0.0263 0.1620 0.6911 0.114 Uiso 1 1 calc R
C13 C -0.2399(3) 0.0196(3) 0.77370(19) 0.0521(10) Uani 1 1 d .
C14 C -0.2336(4) -0.0691(3) 0.8170(2) 0.0760(13) Uani 1 1 d .
H14A H -0.1409 -0.0841 0.8264 0.114 Uiso 1 1 calc R
H14B H -0.2751 -0.1161 0.7896 0.114 Uiso 1 1 calc R
H14C H -0.2807 -0.0619 0.8619 0.114 Uiso 1 1 calc R
C15 C -0.1639(4) 0.0053(3) 0.70249(19) 0.0680(12) Uani 1 1 d .
H15A H -0.0712 -0.0091 0.7125 0.102 Uiso 1 1 calc R
H15B H -0.1680 0.0590 0.6742 0.102 Uiso 1 1 calc R
H15C H -0.2050 -0.0429 0.6763 0.102 Uiso 1 1 calc R
C16 C -0.3886(3) 0.0414(3) 0.75846(19) 0.0673(11) Uani 1 1 d .
H16A H -0.4354 0.0505 0.8032 0.101 Uiso 1 1 calc R
H16B H -0.4294 -0.0074 0.7328 0.101 Uiso 1 1 calc R
H16C H -0.3941 0.0948 0.7299 0.101 Uiso 1 1 calc R
C17 C 0.3334(3) -0.0204(2) 0.99083(18) 0.0478(9) Uani 1 1 d .
C18 C 0.3774(4) -0.0914(3) 0.9362(2) 0.0696(12) Uani 1 1 d .
H18A H 0.3526 -0.1496 0.9536 0.104 Uiso 1 1 calc R
H18B H 0.4736 -0.0887 0.9298 0.104 Uiso 1 1 calc R
H18C H 0.3335 -0.0805 0.8909 0.104 Uiso 1 1 calc R
C19 C 0.3766(3) 0.0722(3) 0.9637(2) 0.0673(13) Uani 1 1 d .
H19A H 0.3491 0.1170 0.9978 0.101 Uiso 1 1 calc R
H19B H 0.3345 0.0839 0.9180 0.101 Uiso 1 1 calc R
H19C H 0.4730 0.0738 0.9582 0.101 Uiso 1 1 calc R
C20 C 0.4019(3) -0.0364(3) 1.06364(19) 0.0751(12) Uani 1 1 d .
H20A H 0.3733 0.0086 1.0972 0.113 Uiso 1 1 calc R
H20B H 0.4982 -0.0334 1.0578 0.113 Uiso 1 1 calc R
H20C H 0.3772 -0.0944 1.0815 0.113 Uiso 1 1 calc R
C21 C 0.0668(4) -0.1239(2) 1.02471(19) 0.0527(10) Uani 1 1 d .
C22 C 0.0663(4) -0.1892(2) 0.9600(2) 0.0730(13) Uani 1 1 d .
H22A H 0.1577 -0.2030 0.9466 0.109 Uiso 1 1 calc R
H22B H 0.0207 -0.1619 0.9200 0.109 Uiso 1 1 calc R
H22C H 0.0202 -0.2432 0.9733 0.109 Uiso 1 1 calc R
C23 C 0.1361(5) -0.1681(3) 1.0894(2) 0.0907(15) Uani 1 1 d .
H23A H 0.2286 -0.1809 1.0776 0.136 Uiso 1 1 calc R
H23B H 0.0902 -0.2228 1.1011 0.136 Uiso 1 1 calc R
H23C H 0.1329 -0.1284 1.1300 0.136 Uiso 1 1 calc R
C24 C -0.0804(4) -0.1049(3) 1.0448(2) 0.0762(13) Uani 1 1 d .
H24A H -0.0833 -0.0649 1.0852 0.114 Uiso 1 1 calc R
H24B H -0.1246 -0.1599 1.0572 0.114 Uiso 1 1 calc R
H24C H -0.1258 -0.0780 1.0045 0.114 Uiso 1 1 calc R

loop_
_atom_site_aniso_label
_atom_site_aniso_U_11
_atom_site_aniso_U_22
_atom_site_aniso_U_33
_atom_site_aniso_U_23
_atom_site_aniso_U_13
_atom_site_aniso_U_12
Pd1 0.03149(10) 0.03882(13) 0.02720(11) -0.00233(12) 0.00297(10) 0.00056(11)
P1 0.0334(5) 0.0459(6) 0.0318(5) -0.0011(4) -0.0009(4) 0.0018(4)
C1 0.0383(18) 0.0311(18) 0.0334(19) 0.0013(15) 0.0062(14) -0.0022(15)
N1 0.0453(18) 0.060(2) 0.0358(18) 0.0015(17) 0.0054(15) 0.0029(16)
O1 0.094(2) 0.101(3) 0.0521(17) -0.0210(17) 0.0415(15) -0.0026(18)
P2 0.0365(4) 0.0409(6) 0.0313(5) -0.0002(4) -0.0009(4) 0.0009(4)
C2 0.0381(19) 0.044(2) 0.036(2) -0.0010(16) 0.0081(15) 0.0007(16)
O2 0.0805(19) 0.066(2) 0.079(2) -0.0069(18) 0.0186(17) -0.0227(17)
O3 0.0435(13) 0.0516(17) 0.0348(13) -0.0042(11) 0.0104(10) 0.0004(11)
C3 0.050(2) 0.052(2) 0.049(2) -0.0049(19) 0.0181(18) 0.0121(18)
C4 0.062(2) 0.052(2) 0.039(2) -0.009(2) 0.016(2) 0.0053(18)
C5 0.054(2) 0.048(2) 0.0306(19) -0.0033(18) 0.0058(17) -0.0075(16)
C6 0.0420(17) 0.0354(18) 0.0299(16) -0.0042(13) 0.0035(16) -0.0073(16)
C7 0.0363(17) 0.065(2) 0.047(2) 0.002(2) 0.0065(19) 0.0044(16)
C8 0.0400(18) 0.056(3) 0.0351(19) -0.0081(17) -0.0020(14) -0.0004(17)
C9 0.057(2) 0.046(2) 0.042(2) 0.0075(18) -0.0052(18) 0.0052(18)
C10 0.084(3) 0.069(3) 0.069(3) 0.016(2) -0.025(2) 0.009(3)
C11 0.077(3) 0.048(3) 0.071(3) 0.000(2) -0.009(2) -0.005(2)
C12 0.088(3) 0.072(3) 0.069(3) 0.018(2) 0.027(3) -0.005(3)
C13 0.046(2) 0.060(3) 0.050(2) -0.008(2) -0.0069(17) -0.0041(18)
C14 0.069(3) 0.056(3) 0.103(3) 0.003(3) -0.022(3) -0.013(2)
C15 0.070(2) 0.074(3) 0.060(3) -0.025(2) -0.007(2) -0.003(2)
C16 0.045(2) 0.097(3) 0.060(3) -0.011(3) -0.0150(17) -0.008(3)
C17 0.0373(18) 0.062(3) 0.044(2) -0.0022(18) -0.0025(16) 0.0081(17)
C18 0.054(2) 0.092(3) 0.064(3) 0.000(2) 0.001(2) 0.025(2)
C19 0.039(2) 0.088(4) 0.075(3) 0.001(2) 0.0028(19) -0.016(2)
C20 0.050(2) 0.112(4) 0.063(3) 0.003(3) -0.0185(18) 0.012(2)
C21 0.075(3) 0.042(2) 0.041(2) 0.0068(18) 0.0015(19) -0.0065(19)
C22 0.106(3) 0.045(2) 0.068(3) -0.008(2) 0.012(2) -0.018(2)
C23 0.121(4) 0.070(3) 0.080(3) 0.034(3) -0.014(3) -0.010(3)
C24 0.071(3) 0.077(3) 0.081(3) 0.011(3) 0.024(2) -0.027(2)

loop_
_atom_type_symbol
_atom_type_description
_atom_type_scat_dispersion_real
_atom_type_scat_dispersion_imag
_atom_type_scat_source
C C 0.0033 0.0016 'International Tables Vol C Tables 4.2.6.8 and 6.1.1.4'
H H 0.0000 0.0000 'International Tables Vol C Tables 4.2.6.8 and 6.1.1.4'
N N 0.0061 0.0033 'International Tables Vol C Tables 4.2.6.8 and 6.1.1.4'
O O 0.0106 0.0060 'International Tables Vol C Tables 4.2.6.8 and 6.1.1.4'
P P 0.1023 0.0942 'International Tables Vol C Tables 4.2.6.8 and 6.1.1.4'
Pd Pd -0.9988 1.0072 'International Tables Vol C Tables 4.2.6.8 and 6.1.1.4'

loop_
_geom_angle_atom_site_label_1
_geom_angle_atom_site_label_2
_geom_angle_atom_site_label_3
_geom_angle
C1 Pd1 O3 177.53(11)
C1 Pd1 P2 82.25(9)
O3 Pd1 P2 97.80(6)
C1 Pd1 P1 84.04(9)
O3 Pd1 P1 95.49(6)
P2 Pd1 P1 163.41(3)
C7 P1 C9 104.79(16)
C7 P1 C13 104.57(15)
C9 P1 C13 112.09(16)
C7 P1 Pd1 100.00(11)
C9 P1 Pd1 119.28(11)
C13 P1 Pd1 113.69(12)
C2 C1 C6 118.3(3)
C2 C1 Pd1 120.8(2)
C6 C1 Pd1 120.9(2)
O2 N1 O1 123.1(3)
O2 N1 O3 119.1(3)
O1 N1 O3 117.8(3)
C8 P2 C17 104.06(14)
C8 P2 C21 106.49(16)
C17 P2 C21 112.57(17)
C8 P2 Pd1 101.91(11)
C17 P2 Pd1 119.94(11)
C21 P2 Pd1 110.23(12)
C3 C2 C1 120.2(3)
C3 C2 C7 120.6(3)
C1 C2 C7 119.3(3)
N1 O3 Pd1 118.4(2)
C4 C3 C2 120.9(3)
C4 C3 H3 119.6
C2 C3 H3 119.6
C3 C4 C5 119.8(3)
C3 C4 H4 120.1
C5 C4 H4 120.1
C4 C5 C6 120.9(3)
C4 C5 H5 119.5
C6 C5 H5 119.5
C5 C6 C1 119.8(3)
C5 C6 C8 120.0(3)
C1 C6 C8 120.3(3)
C2 C7 P1 110.1(2)
C2 C7 H7A 109.6
P1 C7 H7A 109.6
C2 C7 H7B 109.6
P1 C7 H7B 109.6
H7A C7 H7B 108.2
C6 C8 P2 108.5(2)
C6 C8 H8A 110.0
P2 C8 H8A 110.0
C6 C8 H8B 110.0
P2 C8 H8B 110.0
H8A C8 H8B 108.4
C10 C9 C12 110.2(3)
C10 C9 C11 108.2(3)
C12 C9 C11 107.3(3)
C10 C9 P1 114.2(3)
C12 C9 P1 110.7(2)
C11 C9 P1 105.7(2)
C9 C10 H10A 109.5
C9 C10 H10B 109.5
H10A C10 H10B 109.5
C9 C10 H10C 109.5
H10A C10 H10C 109.5
H10B C10 H10C 109.5
C9 C11 H11A 109.5
C9 C11 H11B 109.5
H11A C11 H11B 109.5
C9 C11 H11C 109.5
H11A C11 H11C 109.5
H11B C11 H11C 109.5
C9 C12 H12A 109.5
C9 C12 H12B 109.5
H12A C12 H12B 109.5
C9 C12 H12C 109.5
H12A C12 H12C 109.5
H12B C12 H12C 109.5
C16 C13 C15 109.9(3)
C16 C13 C14 108.5(3)
C15 C13 C14 107.9(3)
C16 C13 P1 114.0(3)
C15 C13 P1 110.5(2)
C14 C13 P1 105.8(2)
C13 C14 H14A 109.5
C13 C14 H14B 109.5
H14A C14 H14B 109.5
C13 C14 H14C 109.5
H14A C14 H14C 109.5
H14B C14 H14C 109.5
C13 C15 H15A 109.5
C13 C15 H15B 109.5
H15A C15 H15B 109.5
C13 C15 H15C 109.5
H15A C15 H15C 109.5
H15B C15 H15C 109.5
C13 C16 H16A 109.5
C13 C16 H16B 109.5
H16A C16 H16B 109.5
C13 C16 H16C 109.5
H16A C16 H16C 109.5
H16B C16 H16C 109.5
C20 C17 C18 110.5(3)
C20 C17 C19 108.0(3)
C18 C17 C19 109.2(3)
C20 C17 P2 113.8(2)
C18 C17 P2 110.3(2)
C19 C17 P2 104.8(2)
C17 C18 H18A 109.5
C17 C18 H18B 109.5
H18A C18 H18B 109.5
C17 C18 H18C 109.5
H18A C18 H18C 109.5
H18B C18 H18C 109.5
C17 C19 H19A 109.5
C17 C19 H19B 109.5
H19A C19 H19B 109.5
C17 C19 H19C 109.5
H19A C19 H19C 109.5
H19B C19 H19C 109.5
C17 C20 H20A 109.5
C17 C20 H20B 109.5
H20A C20 H20B 109.5
C17 C20 H20C 109.5
H20A C20 H20C 109.5
H20B C20 H20C 109.5
C24 C21 C23 108.4(3)
C24 C21 C22 107.6(3)
C23 C21 C22 109.7(3)
C24 C21 P2 107.3(3)
C23 C21 P2 114.5(3)
C22 C21 P2 109.2(3)
C21 C22 H22A 109.5
C21 C22 H22B 109.5
H22A C22 H22B 109.5
C21 C22 H22C 109.5
H22A C22 H22C 109.5
H22B C22 H22C 109.5
C21 C23 H23A 109.5
C21 C23 H23B 109.5
H23A C23 H23B 109.5
C21 C23 H23C 109.5
H23A C23 H23C 109.5
H23B C23 H23C 109.5
C21 C24 H24A 109.5
C21 C24 H24B 109.5
H24A C24 H24B 109.5
C21 C24 H24C 109.5
H24A C24 H24C 109.5
H24B C24 H24C 109.5

loop_
_geom_bond_atom_site_label_1
_geom_bond_atom_site_label_2
_geom_bond_distance
Pd1 C1 2.018(3)
Pd1 O3 2.164(2)
Pd1 P2 2.3189(8)
Pd1 P1 2.3335(9)
P1 C7 1.830(3)
P1 C9 1.876(4)
P1 C13 1.880(4)
C1 C2 1.402(4)
C1 C6 1.410(4)
N1 O2 1.217(4)
N1 O1 1.221(3)
N1 O3 1.290(3)
P2 C8 1.832(3)
P2 C17 1.876(3)
P2 C21 1.878(4)
C2 C3 1.397(4)
C2 C7 1.506(4)
C3 C4 1.366(5)
C3 H3 0.9300
C4 C5 1.378(4)
C4 H4 0.9300
C5 C6 1.395(4)
C5 H5 0.9300
C6 C8 1.502(4)
C7 H7A 0.9700
C7 H7B 0.9700
C8 H8A 0.9700
C8 H8B 0.9700
C9 C10 1.522(5)
C9 C12 1.526(5)
C9 C11 1.548(5)
C10 H10A 0.9600
C10 H10B 0.9600
C10 H10C 0.9600
C11 H11A 0.9600
C11 H11B 0.9600
C11 H11C 0.9600
C12 H12A 0.9600
C12 H12B 0.9600
C12 H12C 0.9600
C13 C16 1.532(5)
C13 C15 1.536(5)
C13 C14 1.552(5)
C14 H14A 0.9600
C14 H14B 0.9600
C14 H14C 0.9600
C15 H15A 0.9600
C15 H15B 0.9600
C15 H15C 0.9600
C16 H16A 0.9600
C16 H16B 0.9600
C16 H16C 0.9600
C17 C20 1.530(4)
C17 C18 1.532(5)
C17 C19 1.534(5)
C18 H18A 0.9600
C18 H18B 0.9600
C18 H18C 0.9600
C19 H19A 0.9600
C19 H19B 0.9600
C19 H19C 0.9600
C20 H20A 0.9600
C20 H20B 0.9600
C20 H20C 0.9600
C21 C24 1.530(5)
C21 C23 1.532(5)
C21 C22 1.548(5)
C22 H22A 0.9600
C22 H22B 0.9600
C22 H22C 0.9600
C23 H23A 0.9600
C23 H23B 0.9600
C23 H23C 0.9600
C24 H24A 0.9600
C24 H24B 0.9600
C24 H24C 0.9600
